data_4121745
loop_
_publ_author_name
'Rodriguez, Rodrigo A.'
'Pan, Chung-Mao'
'Yabe, Yuki'
'Kawamata, Yu'
'Eastgate, Martin D.'
'Baran, Phil S.'

_publ_section_title
;
 Palau'chlor: A Practical and Reactive Chlorinating Reagent.
;
_journal_issue 19
_journal_name_full 'Journal of the American Chemical Society'
_journal_page_first 6908
_journal_page_last 6911
_journal_paper_doi 10.1021/ja5031744
_journal_volume 136
_journal_year 2014
_chemical_formula_moiety 'C8 H10 Cl2 O2'
_chemical_formula_sum 'C8 H10 Cl2 O2'
_chemical_formula_weight 209.06
_chemical_name_systematic
; 
 ? 
;
_space_group_IT_number 14
_symmetry_cell_setting monoclinic
_symmetry_space_group_name_Hall '-P 2ybc'
_symmetry_space_group_name_H-M 'P 1 21/c 1'
_atom_sites_solution_hydrogens geom
_atom_sites_solution_primary direct
_atom_sites_solution_secondary difmap
_audit_creation_method SHELXL-97
_cell_angle_alpha 90.00
_cell_angle_beta 102.969(3)
_cell_angle_gamma 90.00
_cell_formula_units_Z 4
_cell_length_a 7.4893(7)
_cell_length_b 11.3222(11)
_cell_length_c 11.1631(10)
_cell_measurement_reflns_used 5531
_cell_measurement_temperature 100(2)
_cell_measurement_theta_max 26.30
_cell_measurement_theta_min 2.60
_cell_volume 922.43(15)
_computing_cell_refinement 'Bruker SAINT'
_computing_data_collection 'Bruker APEX2'
_computing_data_reduction 'Bruker SAINT'
_computing_molecular_graphics 'Bruker SHELXTL'
_computing_publication_material 'Bruker SHELXTL'
_computing_structure_refinement 'SHELXL-97 (Sheldrick, 2008)'
_computing_structure_solution 'SHELXS-97 (Sheldrick, 2008)'
_diffrn_ambient_temperature 100(2)
_diffrn_measured_fraction_theta_full 0.994
_diffrn_measured_fraction_theta_max 0.992
_diffrn_measurement_device_type 'Bruker APEX-I CCD'
_diffrn_measurement_method '\f and \w scans'
_diffrn_radiation_monochromator graphite
_diffrn_radiation_source 'fine-focus sealed tube'
_diffrn_radiation_type MoK\a
_diffrn_radiation_wavelength 0.71073
_diffrn_reflns_av_R_equivalents 0.0467
_diffrn_reflns_av_sigmaI/netI 0.0327
_diffrn_reflns_limit_h_max 9
_diffrn_reflns_limit_h_min -9
_diffrn_reflns_limit_k_max 14
_diffrn_reflns_limit_k_min -14
_diffrn_reflns_limit_l_max 13
_diffrn_reflns_limit_l_min -13
_diffrn_reflns_number 14108
_diffrn_reflns_theta_full 25.00
_diffrn_reflns_theta_max 26.44
_diffrn_reflns_theta_min 2.60
_exptl_absorpt_coefficient_mu 0.659
_exptl_absorpt_correction_T_max 0.9492
_exptl_absorpt_correction_T_min 0.8579
_exptl_absorpt_correction_type multi-scan
_exptl_absorpt_process_details sadabs
_exptl_crystal_colour colourless
_exptl_crystal_density_diffrn 1.505
_exptl_crystal_density_method 'not measured'
_exptl_crystal_description BLADE
_exptl_crystal_F_000 432
_exptl_crystal_size_max 0.24
_exptl_crystal_size_mid 0.10
_exptl_crystal_size_min 0.08
_refine_diff_density_max 0.338
_refine_diff_density_min -0.239
_refine_diff_density_rms 0.058
_refine_ls_extinction_method none
_refine_ls_goodness_of_fit_ref 1.019
_refine_ls_hydrogen_treatment constr
_refine_ls_matrix_type full
_refine_ls_number_parameters 109
_refine_ls_number_reflns 1883
_refine_ls_number_restraints 0
_refine_ls_restrained_S_all 1.019
_refine_ls_R_factor_all 0.0446
_refine_ls_R_factor_gt 0.0320
_refine_ls_shift/su_max 0.000
_refine_ls_shift/su_mean 0.000
_refine_ls_structure_factor_coef Fsqd
_refine_ls_weighting_details 'calc w=1/[\s^2^(Fo^2^)+(0.0297P)^2^+0.5610P] where P=(Fo^2^+2Fc^2^)/3'
_refine_ls_weighting_scheme calc
_refine_ls_wR_factor_gt 0.0657
_refine_ls_wR_factor_ref 0.0702
_reflns_number_gt 1559
_reflns_number_total 1883
_reflns_threshold_expression >2sigma(I)
_cod_data_source_file ja5031744_si_012.cif
_cod_data_source_block baran380
_cod_depositor_comments
;
The following automatic conversions were performed:

'_symmetry_cell_setting' value 'Monoclinic' changed to 'monoclinic'
according to
/usr/data/users/saulius/crontab/automatic-downloads/rss-feeds/ACS/lib/dictionaries/cif_core.dic
dictionary named 'cif_core.dic' version 2.4.2 from 2011-04-26.

Automatic conversion script
Id: cif_fix_values 2281 2013-09-26 08:29:07Z andrius 

 Adding full bibliography for 4121744--4121757.cif.
;
_cod_original_sg_symbol_H-M P2(1)/c
_cod_database_code 4121745

loop_
_symmetry_equiv_pos_as_xyz
'x, y, z'
'-x, y+1/2, -z+1/2'
'-x, -y, -z'
'x, -y-1/2, z-1/2'

loop_
_atom_site_label
_atom_site_type_symbol
_atom_site_fract_x
_atom_site_fract_y
_atom_site_fract_z
_atom_site_U_iso_or_equiv
_atom_site_adp_type
_atom_site_occupancy
_atom_site_symmetry_multiplicity
_atom_site_calc_flag
_atom_site_refinement_flags
Cl1 Cl 0.22809(6) 0.47998(4) 0.61831(4) 0.01532(13) Uani 1 1 d .
Cl2 Cl 0.64932(7) 0.13644(5) 0.62008(5) 0.02381(14) Uani 1 1 d .
O1 O 0.03922(18) 0.29268(13) 0.45514(13) 0.0250(3) Uani 1 1 d .
O2 O 0.60964(16) 0.42885(12) 0.66588(12) 0.0158(3) Uani 1 1 d .
C1 C 0.3295(2) 0.36830(16) 0.55081(16) 0.0124(4) Uani 1 1 d .
C2 C 0.2055(3) 0.28806(17) 0.46794(18) 0.0164(4) Uani 1 1 d .
C3 C 0.2951(3) 0.19671(18) 0.40283(18) 0.0199(4) Uani 1 1 d .
H3A H 0.2196 0.1856 0.3186 0.024 Uiso 1 1 calc R
H3B H 0.2984 0.1205 0.4467 0.024 Uiso 1 1 calc R
C4 C 0.4893(3) 0.22956(18) 0.39474(18) 0.0203(4) Uani 1 1 d .
H4A H 0.5466 0.1614 0.3623 0.024 Uiso 1 1 calc R
H4B H 0.4844 0.2960 0.3365 0.024 Uiso 1 1 calc R
C5 C 0.6063(3) 0.26457(17) 0.51844(17) 0.0170(4) Uani 1 1 d .
H5A H 0.7259 0.2962 0.5068 0.020 Uiso 1 1 calc R
C6 C 0.5142(2) 0.35692(17) 0.58007(16) 0.0132(4) Uani 1 1 d .
C7 C 0.8081(2) 0.4181(2) 0.70769(18) 0.0220(5) Uani 1 1 d .
H7A H 0.8692 0.4354 0.6397 0.026 Uiso 1 1 calc R
H7B H 0.8419 0.3372 0.7382 0.026 Uiso 1 1 calc R
C8 C 0.8633(3) 0.5066(2) 0.8094(2) 0.0265(5) Uani 1 1 d .
H8A H 0.9962 0.5033 0.8413 0.040 Uiso 1 1 calc R
H8B H 0.8012 0.4884 0.8757 0.040 Uiso 1 1 calc R
H8C H 0.8284 0.5860 0.7777 0.040 Uiso 1 1 calc R

loop_
_atom_site_aniso_label
_atom_site_aniso_U_11
_atom_site_aniso_U_22
_atom_site_aniso_U_33
_atom_site_aniso_U_23
_atom_site_aniso_U_13
_atom_site_aniso_U_12
Cl1 0.0123(2) 0.0155(2) 0.0190(2) -0.00245(19) 0.00521(17) 0.00229(17)
Cl2 0.0282(3) 0.0199(3) 0.0243(3) 0.0060(2) 0.0080(2) 0.0110(2)
O1 0.0126(7) 0.0265(9) 0.0340(9) -0.0067(7) 0.0009(6) -0.0001(6)
O2 0.0084(6) 0.0202(8) 0.0179(7) -0.0012(6) 0.0012(5) -0.0008(5)
C1 0.0135(9) 0.0123(9) 0.0126(9) 0.0013(7) 0.0053(7) 0.0036(7)
C2 0.0178(10) 0.0138(10) 0.0168(10) 0.0020(8) 0.0024(8) 0.0010(8)
C3 0.0212(10) 0.0198(11) 0.0182(10) -0.0052(8) 0.0032(8) 0.0001(8)
C4 0.0241(11) 0.0223(12) 0.0170(11) -0.0009(8) 0.0101(8) 0.0062(8)
C5 0.0173(9) 0.0178(11) 0.0180(10) 0.0043(8) 0.0083(8) 0.0055(8)
C6 0.0157(9) 0.0153(10) 0.0098(9) 0.0045(8) 0.0055(7) 0.0008(7)
C7 0.0091(9) 0.0354(13) 0.0208(11) 0.0021(9) 0.0019(8) -0.0003(8)
C8 0.0160(10) 0.0319(13) 0.0290(12) 0.0005(10) -0.0005(9) -0.0044(9)

loop_
_atom_type_symbol
_atom_type_description
_atom_type_scat_dispersion_real
_atom_type_scat_dispersion_imag
_atom_type_scat_source
C C 0.0033 0.0016 'International Tables Vol C Tables 4.2.6.8 and 6.1.1.4'
H H 0.0000 0.0000 'International Tables Vol C Tables 4.2.6.8 and 6.1.1.4'
O O 0.0106 0.0060 'International Tables Vol C Tables 4.2.6.8 and 6.1.1.4'
Cl Cl 0.1484 0.1585 'International Tables Vol C Tables 4.2.6.8 and 6.1.1.4'

loop_
_geom_angle_atom_site_label_1
_geom_angle_atom_site_label_2
_geom_angle_atom_site_label_3
_geom_angle
C6 O2 C7 121.41(15)
C6 C1 C2 124.07(17)
C6 C1 Cl1 119.23(15)
C2 C1 Cl1 116.65(13)
O1 C2 C1 122.05(17)
O1 C2 C3 121.71(17)
C1 C2 C3 116.20(16)
C2 C3 C4 113.31(16)
C2 C3 H3A 108.9
C4 C3 H3A 108.9
C2 C3 H3B 108.9
C4 C3 H3B 108.9
H3A C3 H3B 107.7
C5 C4 C3 112.01(16)
C5 C4 H4A 109.2
C3 C4 H4A 109.2
C5 C4 H4B 109.2
C3 C4 H4B 109.2
H4A C4 H4B 107.9
C6 C5 C4 111.68(15)
C6 C5 Cl2 107.68(12)
C4 C5 Cl2 110.15(14)
C6 C5 H5A 109.1
C4 C5 H5A 109.1
Cl2 C5 H5A 109.1
O2 C6 C1 117.93(16)
O2 C6 C5 121.74(16)
C1 C6 C5 120.33(17)
O2 C7 C8 105.90(16)
O2 C7 H7A 110.6
C8 C7 H7A 110.6
O2 C7 H7B 110.6
C8 C7 H7B 110.6
H7A C7 H7B 108.7
C7 C8 H8A 109.5
C7 C8 H8B 109.5
H8A C8 H8B 109.5
C7 C8 H8C 109.5
H8A C8 H8C 109.5
H8B C8 H8C 109.5

loop_
_geom_bond_atom_site_label_1
_geom_bond_atom_site_label_2
_geom_bond_distance
Cl1 C1 1.7322(18)
Cl2 C5 1.8253(19)
O1 C2 1.222(2)
O2 C6 1.336(2)
O2 C7 1.459(2)
C1 C6 1.354(2)
C1 C2 1.469(3)
C2 C3 1.506(3)
C3 C4 1.524(3)
C3 H3A 0.9900
C3 H3B 0.9900
C4 C5 1.513(3)
C4 H4A 0.9900
C4 H4B 0.9900
C5 C6 1.502(3)
C5 H5A 1.0000
C7 C8 1.502(3)
C7 H7A 0.9900
C7 H7B 0.9900
C8 H8A 0.9800
C8 H8B 0.9800
C8 H8C 0.9800

loop_
_geom_hbond_atom_site_label_D
_geom_hbond_atom_site_label_H
_geom_hbond_atom_site_label_A
_geom_hbond_distance_DH
_geom_hbond_distance_HA
_geom_hbond_distance_DA
_geom_hbond_angle_DHA
_geom_hbond_site_symmetry_A
C4 H4A O2 0.99 2.56 3.404(2) 143.5 4_565
C5 H5A O1 1.00 2.54 3.485(2) 157.6 1_655

loop_
_geom_torsion_atom_site_label_1
_geom_torsion_atom_site_label_2
_geom_torsion_atom_site_label_3
_geom_torsion_atom_site_label_4
_geom_torsion
C6 C1 C2 O1 171.12(18)
Cl1 C1 C2 O1 -6.3(3)
C6 C1 C2 C3 -6.8(3)
Cl1 C1 C2 C3 175.81(13)
O1 C2 C3 C4 160.36(18)
C1 C2 C3 C4 -21.7(2)
C2 C3 C4 C5 50.7(2)
C3 C4 C5 C6 -51.3(2)
C3 C4 C5 Cl2 68.28(18)
C7 O2 C6 C1 176.55(17)
C7 O2 C6 C5 -2.5(3)
C2 C1 C6 O2 -173.50(16)
Cl1 C1 C6 O2 3.8(2)
C2 C1 C6 C5 5.6(3)
Cl1 C1 C6 C5 -177.08(13)
C4 C5 C6 O2 -156.92(17)
Cl2 C5 C6 O2 82.02(18)
C4 C5 C6 C1 24.0(2)
Cl2 C5 C6 C1 -97.03(18)
C6 O2 C7 C8 -175.91(16)
